data_1554324
loop_
_publ_author_name
'Zhang, Xiying'
'Liu, Xiaohua'
'Zhang, Jianlin'
'Zhang, Dong'
'Lin, Lili'
'Feng, Xiaoming'

_publ_section_title
;
 Enantioselective [3 + 2] cycloaddition and rearrangement of thiazolium
 salts to synthesize thiazole and 1,4-thiazine derivatives
;
_journal_issue 13
_journal_name_full 'Organic Chemistry Frontiers'
_journal_page_first 2126
_journal_paper_doi 10.1039/C8QO00370J
_journal_volume 5
_journal_year 2018
_chemical_absolute_configuration ad
_chemical_formula_moiety '2(C F3 O3 S), C25 H48 Mg N4 O6, C4 H8 O2'
_chemical_formula_sum 'C31 H56 F6 Mg N4 O14 S2'
_chemical_formula_weight 911.22
_space_group_crystal_system triclinic
_space_group_IT_number 1
_space_group_name_Hall 'P 1'
_space_group_name_H-M_alt 'P 1'
_atom_sites_solution_hydrogens mixed
_atom_sites_solution_primary direct
_audit_creation_date 2017-12-20
_audit_creation_method
;
Olex2 1.2
(compiled 2017.03.28 svn.r3405 for OlexSys, GUI svn.r5337)
;
_audit_update_record
;
2017-12-22 deposited with the CCDC.
2018-05-28 downloaded from the CCDC.
;
_cell_angle_alpha 97.598(3)
_cell_angle_beta 91.193(3)
_cell_angle_gamma 97.349(3)
_cell_formula_units_Z 1
_cell_length_a 9.2007(2)
_cell_length_b 9.2791(4)
_cell_length_c 14.2370(5)
_cell_measurement_reflns_used 10018
_cell_measurement_temperature 139
_cell_measurement_theta_max 72.0910
_cell_measurement_theta_min 4.8510
_cell_volume 1194.02(7)
_computing_cell_refinement
;
CrysAlisPro, Agilent Technologies,
Version 1.171.37.35 (release 13-08-2014 CrysAlis171 .NET)
(compiled Aug 13 2014,18:06:01)
;
_computing_data_collection
;
CrysAlisPro, Agilent Technologies,
Version 1.171.37.35 (release 13-08-2014 CrysAlis171 .NET)
(compiled Aug 13 2014,18:06:01)
;
_computing_data_reduction
;
CrysAlisPro, Agilent Technologies,
Version 1.171.37.35 (release 13-08-2014 CrysAlis171 .NET)
(compiled Aug 13 2014,18:06:01)
;
_computing_molecular_graphics 'Olex2 (Dolomanov et al., 2009)'
_computing_publication_material 'Olex2 (Dolomanov et al., 2009)'
_computing_structure_refinement 'ShelXL (Sheldrick, 2015)'
_computing_structure_solution 'SIR2004 (Burla et al., 2007)'
_diffrn_ambient_environment air
_diffrn_ambient_temperature 139
_diffrn_detector 'CCD plate'
_diffrn_detector_area_resol_mean 15.9595
_diffrn_detector_type EosS2
_diffrn_measured_fraction_theta_full 0.999
_diffrn_measured_fraction_theta_max 0.981
_diffrn_measurement_details
;
#__ type_ start__ end____ width___ exp.time_
  1 omega  -45.00   -3.00   1.0000    1.0000
omega____ theta____ kappa____ phi______ frames
    -       10.0000  127.0000  141.5279 42

#__ type_ start__ end____ width___ exp.time_
  2 omega  -39.00   -6.00   1.0000    1.0000
omega____ theta____ kappa____ phi______ frames
    -       18.0000  131.0000 -155.6515 33

#__ type_ start__ end____ width___ exp.time_
  3 omega  -35.00   66.00   1.0000    1.0000
omega____ theta____ kappa____ phi______ frames
    -       36.2921  -19.0000 -150.0000 101

#__ type_ start__ end____ width___ exp.time_
  4 omega    1.00   75.00   1.0000    1.0000
omega____ theta____ kappa____ phi______ frames
    -       36.2921  -99.0000  -60.0000 74

#__ type_ start__ end____ width___ exp.time_
  5 omega   23.00   90.00   1.0000    1.0000
omega____ theta____ kappa____ phi______ frames
    -       36.2921 -125.0000   60.0000 67

#__ type_ start__ end____ width___ exp.time_
  6 omega  -31.00   53.00   1.0000    1.0000
omega____ theta____ kappa____ phi______ frames
    -       36.2921  -57.0000   60.0000 84

#__ type_ start__ end____ width___ exp.time_
  7 omega   20.00  104.00   1.0000    1.0000
omega____ theta____ kappa____ phi______ frames
    -       36.2921   57.0000    0.0000 84

#__ type_ start__ end____ width___ exp.time_
  8 omega   17.00  105.00   1.0000    1.0000
omega____ theta____ kappa____ phi______ frames
    -       36.2921   38.0000 -120.0000 88

#__ type_ start__ end____ width___ exp.time_
  9 omega   23.00   90.00   1.0000    1.0000
omega____ theta____ kappa____ phi______ frames
    -       36.2921 -125.0000 -120.0000 67

#__ type_ start__ end____ width___ exp.time_
 10 omega  -33.00   55.00   1.0000    1.0000
omega____ theta____ kappa____ phi______ frames
    -       36.2921  -38.0000  -60.0000 88

#__ type_ start__ end____ width___ exp.time_
 11 omega    8.00   40.00   1.0000    1.0000
omega____ theta____ kappa____ phi______ frames
    -       38.0000   83.0000 -177.5651 32

#__ type_ start__ end____ width___ exp.time_
 12 omega    5.00   33.00   1.0000    1.0000
omega____ theta____ kappa____ phi______ frames
    -       38.0000   89.0000   28.3164 28

#__ type_ start__ end____ width___ exp.time_
 13 omega    6.00   35.00   1.0000    1.0000
omega____ theta____ kappa____ phi______ frames
    -       38.0000   86.0000  -23.0508 29

#__ type_ start__ end____ width___ exp.time_
 14 omega   14.00   46.00   1.0000    1.0000
omega____ theta____ kappa____ phi______ frames
    -       42.0000   80.0000   98.7013 32

#__ type_ start__ end____ width___ exp.time_
 15 omega   16.00   45.00   1.0000    1.0000
omega____ theta____ kappa____ phi______ frames
    -       46.0000   82.0000  -99.6522 29

#__ type_ start__ end____ width___ exp.time_
 16 omega   23.00   49.00   1.0000    1.0000
omega____ theta____ kappa____ phi______ frames
    -       50.0000   78.0000   46.4366 26

#__ type_ start__ end____ width___ exp.time_
 17 omega   25.00  117.00   1.0000    1.0000
omega____ theta____ kappa____ phi______ frames
    -       50.0000   74.0000  -86.0693 92

#__ type_ start__ end____ width___ exp.time_
 18 omega   23.00   49.00   1.0000    1.0000
omega____ theta____ kappa____ phi______ frames
    -       50.0000   78.0000  -16.1605 26

#__ type_ start__ end____ width___ exp.time_
 19 omega   23.00   49.00   1.0000    1.0000
omega____ theta____ kappa____ phi______ frames
    -       50.0000   78.0000 -139.2245 26

#__ type_ start__ end____ width___ exp.time_
 20 omega   23.00  118.00   1.0000    1.0000
omega____ theta____ kappa____ phi______ frames
    -       50.0000   77.0000  174.3041 95

#__ type_ start__ end____ width___ exp.time_
 21 omega   23.00   49.00   1.0000    1.0000
omega____ theta____ kappa____ phi______ frames
    -       50.0000   78.0000  109.4089 26

#__ type_ start__ end____ width___ exp.time_
 22 omega   28.00  121.00   1.0000    1.0000
omega____ theta____ kappa____ phi______ frames
    -       54.0000   75.0000   64.2131 93

#__ type_ start__ end____ width___ exp.time_
 23 omega   32.00  125.00   1.0000    1.0000
omega____ theta____ kappa____ phi______ frames
    -       58.0000   76.0000  130.3532 93

#__ type_ start__ end____ width___ exp.time_
 24 omega   31.00  126.00   1.0000    1.0000
omega____ theta____ kappa____ phi______ frames
    -       58.0000   77.0000  -60.5496 95

#__ type_ start__ end____ width___ exp.time_
 25 omega   44.00  131.00   1.0000    1.0000
omega____ theta____ kappa____ phi______ frames
    -       62.0000   42.0000 -167.9255 87

#__ type_ start__ end____ width___ exp.time_
 26 omega   40.00  129.00   1.0000    1.0000
omega____ theta____ kappa____ phi______ frames
    -       62.0000   69.0000  -13.6609 89

#__ type_ start__ end____ width___ exp.time_
 27 omega   52.00  137.00   1.0000    1.0000
omega____ theta____ kappa____ phi______ frames
    -       70.0000   61.0000   77.4451 85

#__ type_ start__ end____ width___ exp.time_
 28 omega   70.00  157.00   1.0000    3.8300
omega____ theta____ kappa____ phi______ frames
    -       90.0000   64.0000  -17.8398 87

#__ type_ start__ end____ width___ exp.time_
 29 omega   81.00  176.00   1.0000    3.8300
omega____ theta____ kappa____ phi______ frames
    -      108.0000   77.0000 -150.0000 95

#__ type_ start__ end____ width___ exp.time_
 30 omega   90.00  175.00   1.0000    3.8300
omega____ theta____ kappa____ phi______ frames
    -      108.0000   61.0000   60.0000 85

#__ type_ start__ end____ width___ exp.time_
 31 omega   90.00  175.00   1.0000    3.8300
omega____ theta____ kappa____ phi______ frames
    -      108.0000   61.0000 -150.0000 85

#__ type_ start__ end____ width___ exp.time_
 32 omega   90.00  175.00   1.0000    3.8300
omega____ theta____ kappa____ phi______ frames
    -      108.0000   61.0000  -60.0000 85

#__ type_ start__ end____ width___ exp.time_
 33 omega   90.00  175.00   1.0000    3.8300
omega____ theta____ kappa____ phi______ frames
    -      108.0000   61.0000   90.0000 85

#__ type_ start__ end____ width___ exp.time_
 34 omega   90.00  175.00   1.0000    3.8300
omega____ theta____ kappa____ phi______ frames
    -      108.0000   61.0000    0.0000 85

#__ type_ start__ end____ width___ exp.time_
 35 omega   81.00  176.00   1.0000    3.8300
omega____ theta____ kappa____ phi______ frames
    -      108.0000   77.0000   90.0000 95

#__ type_ start__ end____ width___ exp.time_
 36 omega   90.00  175.00   1.0000    3.8300
omega____ theta____ kappa____ phi______ frames
    -      108.0000   61.0000  -90.0000 85

#__ type_ start__ end____ width___ exp.time_
 37 omega   38.00  116.00   1.0000    3.8300
omega____ theta____ kappa____ phi______ frames
    -      108.0000 -111.0000   60.0000 78

#__ type_ start__ end____ width___ exp.time_
 38 omega   81.00  176.00   1.0000    3.8300
omega____ theta____ kappa____ phi______ frames
    -      108.0000   77.0000  -30.0000 95

#__ type_ start__ end____ width___ exp.time_
 39 omega   90.00  175.00   1.0000    3.8300
omega____ theta____ kappa____ phi______ frames
    -      108.0000   61.0000 -120.0000 85

#__ type_ start__ end____ width___ exp.time_
 40 omega   41.00  126.00   1.0000    3.8300
omega____ theta____ kappa____ phi______ frames
    -      108.0000  -61.0000  150.0000 85

#__ type_ start__ end____ width___ exp.time_
 41 omega   81.00  176.00   1.0000    3.8300
omega____ theta____ kappa____ phi______ frames
    -      108.0000   77.0000  150.0000 95

#__ type_ start__ end____ width___ exp.time_
 42 omega   81.00  176.00   1.0000    3.8300
omega____ theta____ kappa____ phi______ frames
    -      108.0000   77.0000   30.0000 95

#__ type_ start__ end____ width___ exp.time_
 43 omega   81.00  176.00   1.0000    3.8300
omega____ theta____ kappa____ phi______ frames
    -      108.0000   77.0000  -90.0000 95

#__ type_ start__ end____ width___ exp.time_
 44 omega   40.00   98.00   1.0000    3.8300
omega____ theta____ kappa____ phi______ frames
    -      108.0000  -45.0000  -60.0000 58

#__ type_ start__ end____ width___ exp.time_
 45 omega  100.00  178.00   1.0000    3.8300
omega____ theta____ kappa____ phi______ frames
    -      108.0000  111.0000 -150.0000 78

#__ type_ start__ end____ width___ exp.time_
 46 omega   38.00  116.00   1.0000    3.8300
omega____ theta____ kappa____ phi______ frames
    -      108.0000 -111.0000  150.0000 78

#__ type_ start__ end____ width___ exp.time_
 47 omega   81.00  176.00   1.0000    3.8300
omega____ theta____ kappa____ phi______ frames
    -      108.0000   77.0000  120.0000 95

#__ type_ start__ end____ width___ exp.time_
 48 omega   81.00  176.00   1.0000    3.8300
omega____ theta____ kappa____ phi______ frames
    -      108.0000   77.0000 -120.0000 95

#__ type_ start__ end____ width___ exp.time_
 49 omega   90.00  131.00   1.0000    3.8300
omega____ theta____ kappa____ phi______ frames
    -      108.0000   61.0000 -180.0000 41

#__ type_ start__ end____ width___ exp.time_
 50 omega   74.00  101.00   1.0000    3.8300
omega____ theta____ kappa____ phi______ frames
    -      108.0000  -94.0000 -120.0000 27

#__ type_ start__ end____ width___ exp.time_
 51 omega  122.00  176.00   1.0000    3.8300
omega____ theta____ kappa____ phi______ frames
    -      108.0000   77.0000 -180.0000 54

#__ type_ start__ end____ width___ exp.time_
 52 omega   90.00  123.00   1.0000    3.8300
omega____ theta____ kappa____ phi______ frames
    -      108.0000   61.0000  120.0000 33

#__ type_ start__ end____ width___ exp.time_
 53 omega  129.00  156.00   1.0000    3.8300
omega____ theta____ kappa____ phi______ frames
    -      108.0000   61.0000  120.0000 27

#__ type_ start__ end____ width___ exp.time_
 54 omega   81.00  108.00   1.0000    3.8300
omega____ theta____ kappa____ phi______ frames
    -      108.0000   77.0000 -180.0000 27

#__ type_ start__ end____ width___ exp.time_
 55 omega  122.00  174.00   1.0000    3.8300
omega____ theta____ kappa____ phi______ frames
    -      108.0000   77.0000   60.0000 52

#__ type_ start__ end____ width___ exp.time_
 56 omega   82.00  116.00   1.0000    3.8300
omega____ theta____ kappa____ phi______ frames
    -      108.0000   77.0000   60.0000 34

#__ type_ start__ end____ width___ exp.time_
 57 omega  139.00  170.00   1.0000    3.8300
omega____ theta____ kappa____ phi______ frames
    -      108.0000   77.0000  -60.0000 31

#__ type_ start__ end____ width___ exp.time_
 58 omega   81.00  108.00   1.0000    3.8300
omega____ theta____ kappa____ phi______ frames
    -      108.0000   77.0000  -60.0000 27

#__ type_ start__ end____ width___ exp.time_
 59 omega   82.00  107.00   1.0000    3.8300
omega____ theta____ kappa____ phi______ frames
    -      108.0000   77.0000    0.0000 25

#__ type_ start__ end____ width___ exp.time_
 60 omega   55.00  111.00   1.0000    3.8300
omega____ theta____ kappa____ phi______ frames
    -      108.0000 -111.0000  -30.0000 56

#__ type_ start__ end____ width___ exp.time_
 61 omega   90.00  161.00   1.0000    3.8300
omega____ theta____ kappa____ phi______ frames
    -      108.0000   61.0000  150.0000 71
;
_diffrn_measurement_device 'four-circle diffractometer'
_diffrn_measurement_device_type 'New Gemini, Dual, Cu at zero, EosS2'
_diffrn_measurement_method '\w scans'
_diffrn_orient_matrix_UB_11 -0.0354182000
_diffrn_orient_matrix_UB_12 0.0792048000
_diffrn_orient_matrix_UB_13 0.0972238000
_diffrn_orient_matrix_UB_21 0.1586535000
_diffrn_orient_matrix_UB_22 -0.0018950000
_diffrn_orient_matrix_UB_23 0.0361267000
_diffrn_orient_matrix_UB_31 0.0460326000
_diffrn_orient_matrix_UB_32 0.1492446000
_diffrn_orient_matrix_UB_33 -0.0343132000
_diffrn_radiation_monochromator graphite
_diffrn_radiation_probe x-ray
_diffrn_radiation_type CuK\a
_diffrn_radiation_wavelength 1.54184
_diffrn_reflns_av_R_equivalents 0.0609
_diffrn_reflns_av_unetI/netI 0.0569
_diffrn_reflns_Laue_measured_fraction_full 0.999
_diffrn_reflns_Laue_measured_fraction_max 0.981
_diffrn_reflns_limit_h_max 11
_diffrn_reflns_limit_h_min -11
_diffrn_reflns_limit_k_max 11
_diffrn_reflns_limit_k_min -10
_diffrn_reflns_limit_l_max 17
_diffrn_reflns_limit_l_min -17
_diffrn_reflns_number 24144
_diffrn_reflns_point_group_measured_fraction_full 0.909
_diffrn_reflns_point_group_measured_fraction_max 0.886
_diffrn_reflns_theta_full 67.684
_diffrn_reflns_theta_max 72.827
_diffrn_reflns_theta_min 4.850
_diffrn_source 'Enhance (Cu) X-ray Source'
_exptl_absorpt_coefficient_mu 1.868
_exptl_absorpt_correction_T_max 1.00000
_exptl_absorpt_correction_T_min 0.14044
_exptl_absorpt_correction_type multi-scan
_exptl_absorpt_process_details
;
CrysAlisPro, Agilent Technologies,
Version 1.171.37.35 (release 13-08-2014 CrysAlis171 .NET)
(compiled Aug 13 2014,18:06:01)
Empirical absorption correction using spherical harmonics,
 implemented in SCALE3 ABSPACK scaling algorithm.
;
_exptl_crystal_colour 'clear light colourless'
_exptl_crystal_colour_lustre clear
_exptl_crystal_colour_modifier light
_exptl_crystal_colour_primary colourless
_exptl_crystal_density_diffrn 1.267
_exptl_crystal_description block
_exptl_crystal_F_000 480
_exptl_crystal_size_max 0.45
_exptl_crystal_size_mid 0.4
_exptl_crystal_size_min 0.2
_refine_diff_density_max 0.408
_refine_diff_density_min -0.309
_refine_diff_density_rms 0.061
_refine_ls_abs_structure_details
;
 Flack x determined using 3083 quotients [(I+)-(I-)]/[(I+)+(I-)]
 (Parsons, Flack and Wagner, Acta Cryst. B69 (2013) 249-259).
;
_refine_ls_abs_structure_Flack 0.01(2)
_refine_ls_extinction_method none
_refine_ls_goodness_of_fit_ref 1.023
_refine_ls_hydrogen_treatment mixed
_refine_ls_matrix_type full
_refine_ls_number_parameters 535
_refine_ls_number_reflns 8450
_refine_ls_number_restraints 5
_refine_ls_restrained_S_all 1.023
_refine_ls_R_factor_all 0.0653
_refine_ls_R_factor_gt 0.0610
_refine_ls_shift/su_max 0.002
_refine_ls_shift/su_mean 0.000
_refine_ls_structure_factor_coef Fsqd
_refine_ls_weighting_details 'w=1/[\s^2^(Fo^2^)+(0.1344P)^2^+0.0891P] where P=(Fo^2^+2Fc^2^)/3'
_refine_ls_weighting_scheme calc
_refine_ls_wR_factor_gt 0.1662
_refine_ls_wR_factor_ref 0.1745
_reflns_Friedel_coverage 0.806
_reflns_Friedel_fraction_full 0.819
_reflns_Friedel_fraction_max 0.790
_reflns_number_gt 7886
_reflns_number_total 8450
_reflns_threshold_expression 'I > 2\s(I)'
_cod_data_source_file c8qo00370j2.cif
_cod_data_source_block fxm-zxy-2-139k_sq
_cod_original_cell_volume 1194.03(7)
_cod_database_code 1554324
_shelx_shelxl_version_number 2014/7
_shelx_space_group_comment
;
The symmetry employed for this shelxl refinement is uniquely defined
by the following loop, which should always be used as a source of
symmetry information in preference to the above space-group names.
They are only intended as comments.
;
_shelx_estimated_absorpt_t_max 0.706
_shelx_estimated_absorpt_t_min 0.487
_reflns_odcompleteness_completeness 99.91
_reflns_odcompleteness_iscentric 1
_reflns_odcompleteness_theta 66.97
_olex2_refinement_description
;
1. Fixed Uiso
 At 1.2 times of:
  All C(H) groups, All C(H,H) groups, All N(H) groups
 At 1.5 times of:
  All C(H,H,H) groups, All O(H) groups
2. Restrained distances
 O005-H00B
 0.85 with sigma of 0.02
 O00B-H00D
 0.85 with sigma of 0.02
3.a Rotating group:
 O005(H00A), O00B(H00C)
3.b Ternary CH refined with riding coordinates:
 C00T(H00T), C00Z(H00Z), C013(H013), C01H(H01W)
3.c Secondary CH2 refined with riding coordinates:
 C00V(H00E,H00F), C00W(H00G,H00H), C00Y(H00I,H00J), C010(H01A,H01B), C012(H01C,
 H01D), C015(H01E,H01F), C016(H01G,H01H), C017(H2AA,H), C018(H01I,H01J),
 C019(H01K,H01L), C01A(H01M,H01N), C01C(H01O,H01P), C01D(H01Q,H01R), C01E(H01S,
 H01T), C01F(H01U,H01V), C01J(H01X,H01Y), C01N(H01Z,HC), C01O(H01,HD),
 C01Q(H0AA,HG), C01R(H1AA,HH)
3.d Aromatic/amide H refined with riding coordinates:
 N00M(H00M), N00R(H00R)
3.e Idealised Me refined as rotating group:
 C01K(H3AA,HA,HB), C01P(H4AA,HE,HF)
;
_olex2_submission_special_instructions 'No special instructions were received'

loop_
_space_group_symop_operation_xyz
'x, y, z'

loop_
_atom_site_label
_atom_site_type_symbol
_atom_site_fract_x
_atom_site_fract_y
_atom_site_fract_z
_atom_site_U_iso_or_equiv
_atom_site_adp_type
_atom_site_occupancy
_atom_site_site_symmetry_order
_atom_site_calc_flag
_atom_site_refinement_flags_posn
S001 S 0.86157(12) 0.65597(14) 0.26694(8) 0.0312(3) Uani 1 1 d .
S002 S 0.80388(13) 0.86081(14) 0.75680(9) 0.0338(3) Uani 1 1 d .
Mg03 Mg 0.48481(15) 0.40788(17) 0.51192(11) 0.0230(3) Uani 1 1 d .
O004 O 0.2827(3) 0.4066(4) 0.5661(2) 0.0244(7) Uani 1 1 d .
O005 O 0.6861(3) 0.4422(4) 0.4503(3) 0.0289(7) Uani 1 1 d D
H00A H 0.7042 0.5323 0.4352 0.043 Uiso 1 1 d GR
O006 O 0.5713(4) 0.3550(4) 0.6350(2) 0.0286(7) Uani 1 1 d .
F007 F 0.7269(5) 0.8193(5) 0.1675(3) 0.0609(11) Uani 1 1 d .
O008 O 0.3906(4) 0.4535(4) 0.3879(2) 0.0291(7) Uani 1 1 d .
O009 O 0.4673(3) 0.1892(4) 0.4618(2) 0.0248(7) Uani 1 1 d .
O00A O 0.3597(4) 0.7927(4) 0.6904(2) 0.0337(8) Uani 1 1 d .
O00B O 0.5332(4) 0.6261(4) 0.5720(2) 0.0292(7) Uani 1 1 d D
H00C H 0.6165 0.6404 0.6041 0.044 Uiso 1 1 d GR
O00C O 0.6788(5) 0.9353(5) 0.7791(3) 0.0410(9) Uani 1 1 d .
F00E F 0.6922(5) 0.5909(6) 0.1142(3) 0.0671(13) Uani 1 1 d .
O00F O 0.9642(5) 0.7805(5) 0.3012(3) 0.0473(10) Uani 1 1 d .
F00G F 0.8986(6) 0.7197(8) 0.0954(3) 0.0790(17) Uani 1 1 d .
O00H O 0.3292(5) 0.8541(6) 0.8449(3) 0.0470(11) Uani 1 1 d .
F00I F 0.8961(7) 0.9369(6) 0.9329(3) 0.0799(17) Uani 1 1 d .
N00J N 0.1549(4) 0.3652(5) 0.5099(3) 0.0251(8) Uani 1 1 d .
O00K O 0.9281(5) 0.9515(6) 0.7264(4) 0.0491(11) Uani 1 1 d .
O00L O 0.7688(5) 0.7191(5) 0.7016(3) 0.0462(11) Uani 1 1 d .
N00M N 0.6604(5) 0.2268(5) 0.7413(3) 0.0295(9) Uani 1 1 d .
H00M H 0.6697 0.1390 0.7557 0.035 Uiso 1 1 calc R
O00N O 0.9237(5) 0.5226(5) 0.2398(3) 0.0433(10) Uani 1 1 d .
O00O O 0.7305(5) 0.6362(5) 0.3199(3) 0.0467(11) Uani 1 1 d .
F00P F 0.9811(6) 0.7490(7) 0.8635(5) 0.0847(18) Uani 1 1 d .
N00Q N 0.4455(4) 0.0836(5) 0.5208(3) 0.0237(8) Uani 1 1 d .
N00R N 0.2243(5) 0.5007(6) 0.2820(3) 0.0358(10) Uani 1 1 d .
H00R H 0.1303 0.5006 0.2692 0.043 Uiso 1 1 calc R
F00S F 0.7589(7) 0.7294(6) 0.9056(4) 0.0810(17) Uani 1 1 d .
C00T C 0.1414(5) 0.4710(6) 0.4374(3) 0.0269(10) Uani 1 1 d .
H00T H 0.0453 0.4411 0.4015 0.032 Uiso 1 1 calc R
C00U C 0.2633(5) 0.4702(6) 0.3664(3) 0.0256(9) Uani 1 1 d .
C00V C 0.0256(6) 0.5280(7) 0.6257(4) 0.0352(11) Uani 1 1 d .
H00E H -0.0613 0.5293 0.6655 0.042 Uiso 1 1 calc R
H00F H 0.1143 0.5555 0.6680 0.042 Uiso 1 1 calc R
C00W C 0.1502(5) 0.2120(6) 0.4574(3) 0.0281(10) Uani 1 1 d .
H00G H 0.2297 0.2129 0.4116 0.034 Uiso 1 1 calc R
H00H H 0.0561 0.1870 0.4203 0.034 Uiso 1 1 calc R
C00X C 0.5985(5) 0.2364(5) 0.6577(3) 0.0232(9) Uani 1 1 d .
C00Y C 0.4324(5) -0.0653(6) 0.4607(4) 0.0289(10) Uani 1 1 d .
H00I H 0.4135 -0.1427 0.5022 0.035 Uiso 1 1 calc R
H00J H 0.3475 -0.0752 0.4153 0.035 Uiso 1 1 calc R
C00Z C 0.7143(6) 0.3544(6) 0.8111(4) 0.0335(11) Uani 1 1 d .
H00Z H 0.7165 0.4468 0.7818 0.040 Uiso 1 1 calc R
C010 C 0.0271(5) 0.3749(6) 0.5737(4) 0.0310(10) Uani 1 1 d .
H01A H 0.0315 0.3056 0.6206 0.037 Uiso 1 1 calc R
H01B H -0.0654 0.3450 0.5352 0.037 Uiso 1 1 calc R
C012 C 0.1657(5) 0.0896(6) 0.5181(4) 0.0306(10) Uani 1 1 d .
H01C H 0.1510 -0.0047 0.4754 0.037 Uiso 1 1 calc R
H01D H 0.0841 0.0877 0.5624 0.037 Uiso 1 1 calc R
C013 C 0.5751(5) 0.0920(5) 0.5913(3) 0.0234(9) Uani 1 1 d .
H013 H 0.5561 0.0098 0.6302 0.028 Uiso 1 1 calc R
C014 C 0.3614(6) 0.7664(7) 0.7711(4) 0.0394(12) Uani 1 1 d .
C015 C 0.7039(5) -0.0703(6) 0.4721(3) 0.0299(10) Uani 1 1 d .
H01E H 0.7925 -0.0730 0.4340 0.036 Uiso 1 1 calc R
H01F H 0.6978 -0.1525 0.5103 0.036 Uiso 1 1 calc R
C016 C 0.5684(5) -0.0881(6) 0.4064(3) 0.0298(10) Uani 1 1 d .
H01G H 0.5827 -0.0163 0.3607 0.036 Uiso 1 1 calc R
H01H H 0.5553 -0.1877 0.3699 0.036 Uiso 1 1 calc R
C017 C 0.2916(7) 0.9952(8) 0.8261(5) 0.0489(16) Uani 1 1 d .
H2AA H 0.2029 0.9811 0.7836 0.059 Uiso 1 1 calc R
H H 0.3731 1.0482 0.7948 0.059 Uiso 1 1 calc R
C018 C 0.7159(5) 0.0755(6) 0.5381(3) 0.0269(9) Uani 1 1 d .
H01I H 0.7988 0.0809 0.5845 0.032 Uiso 1 1 calc R
H01J H 0.7368 0.1575 0.5004 0.032 Uiso 1 1 calc R
C019 C 0.6195(7) 0.3606(7) 0.8975(4) 0.0428(13) Uani 1 1 d .
H01K H 0.6232 0.4626 0.9293 0.051 Uiso 1 1 calc R
H01L H 0.5163 0.3208 0.8794 0.051 Uiso 1 1 calc R
C01A C 0.3086(5) 0.0943(6) 0.5770(3) 0.0257(9) Uani 1 1 d .
H01M H 0.3233 0.1870 0.6214 0.031 Uiso 1 1 calc R
H01N H 0.2967 0.0126 0.6157 0.031 Uiso 1 1 calc R
C01B C 0.7913(6) 0.6985(8) 0.1538(4) 0.0414(14) Uani 1 1 d .
C01C C 0.0213(5) 0.6386(7) 0.5570(4) 0.0360(12) Uani 1 1 d .
H01O H 0.0320 0.7387 0.5927 0.043 Uiso 1 1 calc R
H01P H -0.0748 0.6209 0.5219 0.043 Uiso 1 1 calc R
C01D C 0.3239(8) 0.6906(8) 0.1854(5) 0.0468(14) Uani 1 1 d .
H01Q H 0.2423 0.7347 0.2172 0.056 Uiso 1 1 calc R
H01R H 0.4171 0.7530 0.2070 0.056 Uiso 1 1 calc R
C01E C 0.1437(5) 0.6275(6) 0.4870(4) 0.0291(10) Uani 1 1 d .
H01S H 0.2395 0.6600 0.5211 0.035 Uiso 1 1 calc R
H01T H 0.1324 0.6937 0.4389 0.035 Uiso 1 1 calc R
C01F C 0.8686(7) 0.3396(8) 0.8507(5) 0.0446(14) Uani 1 1 d .
H01U H 0.9089 0.2571 0.8133 0.053 Uiso 1 1 calc R
H01V H 0.9363 0.4308 0.8482 0.053 Uiso 1 1 calc R
C01H C 0.3269(8) 0.5344(8) 0.2089(4) 0.0456(15) Uani 1 1 d .
H01W H 0.4283 0.5239 0.2313 0.055 Uiso 1 1 calc R
C01I C 0.8622(9) 0.8177(8) 0.8715(5) 0.0532(18) Uani 1 1 d .
C01J C 0.8499(11) 0.3117(11) 0.9510(6) 0.069(2) Uani 1 1 d .
H01X H 0.8849 0.4015 0.9954 0.083 Uiso 1 1 calc R
H01Y H 0.9065 0.2326 0.9650 0.083 Uiso 1 1 calc R
C01K C 0.3975(10) 0.6219(10) 0.7960(6) 0.062(2) Uani 1 1 d .
H3AA H 0.4143 0.5579 0.7379 0.093 Uiso 1 1 calc GR
HA H 0.3155 0.5751 0.8289 0.093 Uiso 1 1 calc GR
HB H 0.4861 0.6386 0.8375 0.093 Uiso 1 1 calc GR
C01N C 0.3031(13) 0.6788(12) 0.0803(6) 0.076(3) Uani 1 1 d .
H01Z H 0.2332 0.7446 0.0632 0.092 Uiso 1 1 calc R
HC H 0.3976 0.7049 0.0507 0.092 Uiso 1 1 calc R
C01O C 0.6860(11) 0.2661(9) 0.9615(5) 0.062(2) Uani 1 1 d .
H01 H 0.6573 0.1604 0.9394 0.074 Uiso 1 1 calc R
HD H 0.6574 0.2886 1.0280 0.074 Uiso 1 1 calc R
C01P C 0.2638(11) 1.0815(13) 0.9189(6) 0.080(3) Uani 1 1 d .
H4AA H 0.2210 1.1693 0.9074 0.121 Uiso 1 1 calc GR
HE H 0.3565 1.1106 0.9557 0.121 Uiso 1 1 calc GR
HF H 0.1956 1.0210 0.9544 0.121 Uiso 1 1 calc GR
C01Q C 0.2904(17) 0.4374(11) 0.1154(7) 0.093(4) Uani 1 1 d .
H0AA H 0.3774 0.3924 0.0928 0.112 Uiso 1 1 calc R
HG H 0.2105 0.3579 0.1228 0.112 Uiso 1 1 calc R
C01R C 0.246(2) 0.5272(17) 0.0497(7) 0.129(6) Uani 1 1 d .
H1AA H 0.1372 0.5168 0.0447 0.154 Uiso 1 1 calc R
HH H 0.2818 0.4954 -0.0137 0.154 Uiso 1 1 calc R
H00D H 0.476(11) 0.679(11) 0.602(7) 0.08(3) Uiso 1 1 d D
H00B H 0.713(6) 0.363(4) 0.428(4) 0.011(11) Uiso 1 1 d D

loop_
_atom_site_aniso_label
_atom_site_aniso_U_11
_atom_site_aniso_U_22
_atom_site_aniso_U_33
_atom_site_aniso_U_23
_atom_site_aniso_U_13
_atom_site_aniso_U_12
S001 0.0310(5) 0.0350(7) 0.0311(5) 0.0147(5) 0.0007(4) 0.0069(5)
S002 0.0329(6) 0.0291(7) 0.0394(6) 0.0087(5) -0.0136(4) 0.0016(5)
Mg03 0.0183(6) 0.0235(8) 0.0277(7) 0.0124(6) -0.0061(5) -0.0037(5)
O004 0.0151(12) 0.0288(18) 0.0294(15) 0.0108(13) -0.0066(11) -0.0021(12)
O005 0.0212(14) 0.027(2) 0.0389(17) 0.0106(15) -0.0032(12) -0.0002(13)
O006 0.0349(16) 0.0211(18) 0.0296(15) 0.0091(13) -0.0100(13) -0.0010(14)
F007 0.051(2) 0.062(3) 0.079(3) 0.040(2) -0.005(2) 0.016(2)
O008 0.0209(14) 0.037(2) 0.0318(16) 0.0183(14) -0.0041(12) -0.0002(14)
O009 0.0233(14) 0.0226(17) 0.0288(15) 0.0116(12) -0.0034(11) -0.0028(12)
O00A 0.0355(17) 0.034(2) 0.0325(17) 0.0099(15) -0.0040(13) 0.0032(15)
O00B 0.0244(15) 0.0262(19) 0.0362(17) 0.0123(14) -0.0083(12) -0.0060(14)
O00C 0.051(2) 0.031(2) 0.043(2) 0.0123(17) -0.0044(17) 0.0061(18)
F00E 0.063(2) 0.075(3) 0.059(2) -0.006(2) -0.0252(19) 0.011(2)
O00F 0.046(2) 0.048(3) 0.047(2) 0.0107(19) -0.0079(18) 0.001(2)
F00G 0.068(3) 0.137(5) 0.049(2) 0.055(3) 0.0145(19) 0.030(3)
O00H 0.045(2) 0.062(3) 0.0325(18) 0.0102(19) -0.0014(16) -0.003(2)
F00I 0.119(4) 0.056(3) 0.056(2) 0.007(2) -0.046(3) -0.014(3)
N00J 0.0156(15) 0.026(2) 0.0340(19) 0.0119(16) -0.0079(14) -0.0039(14)
O00K 0.038(2) 0.048(3) 0.062(3) 0.018(2) -0.0098(18) -0.0014(19)
O00L 0.0356(19) 0.045(3) 0.058(2) 0.003(2) -0.0180(17) 0.0127(18)
N00M 0.040(2) 0.019(2) 0.0294(19) 0.0092(16) -0.0124(16) 0.0018(17)
O00N 0.0354(19) 0.043(3) 0.055(2) 0.0106(19) -0.0042(16) 0.0126(18)
O00O 0.049(2) 0.045(3) 0.055(2) 0.028(2) 0.021(2) 0.013(2)
F00P 0.074(3) 0.071(3) 0.113(4) 0.028(3) -0.051(3) 0.016(3)
N00Q 0.0208(16) 0.024(2) 0.0263(17) 0.0117(15) -0.0062(13) -0.0049(14)
N00R 0.034(2) 0.046(3) 0.0303(19) 0.0129(19) -0.0084(16) 0.010(2)
F00S 0.096(4) 0.068(3) 0.076(3) 0.047(3) -0.037(3) -0.032(3)
C00T 0.0204(19) 0.027(3) 0.034(2) 0.0127(19) -0.0068(17) -0.0043(17)
C00U 0.025(2) 0.024(2) 0.030(2) 0.0137(18) -0.0035(16) 0.0011(18)
C00V 0.030(2) 0.041(3) 0.037(2) 0.015(2) 0.0025(19) 0.004(2)
C00W 0.024(2) 0.024(3) 0.036(2) 0.0105(19) -0.0060(16) -0.0039(18)
C00X 0.0226(19) 0.023(2) 0.0238(18) 0.0104(17) -0.0040(15) -0.0056(17)
C00Y 0.027(2) 0.024(3) 0.035(2) 0.0105(19) -0.0079(17) -0.0051(18)
C00Z 0.042(3) 0.028(3) 0.028(2) 0.009(2) -0.0152(19) -0.005(2)
C010 0.0199(19) 0.033(3) 0.040(2) 0.017(2) -0.0042(17) -0.0063(18)
C012 0.023(2) 0.028(3) 0.042(3) 0.016(2) -0.0052(18) -0.0038(18)
C013 0.0217(19) 0.021(2) 0.028(2) 0.0107(17) -0.0058(16) -0.0032(17)
C014 0.034(2) 0.047(4) 0.039(3) 0.016(2) -0.004(2) -0.002(2)
C015 0.024(2) 0.030(3) 0.035(2) 0.005(2) -0.0039(17) 0.0039(19)
C016 0.033(2) 0.030(3) 0.0242(19) 0.0019(18) -0.0062(17) 0.000(2)
C017 0.044(3) 0.052(4) 0.046(3) -0.001(3) 0.001(2) -0.004(3)
C018 0.0237(19) 0.026(3) 0.031(2) 0.0130(19) -0.0043(16) -0.0027(18)
C019 0.050(3) 0.039(3) 0.041(3) 0.012(2) -0.006(2) 0.002(3)
C01A 0.0194(19) 0.024(2) 0.033(2) 0.0125(18) -0.0019(16) -0.0074(17)
C01B 0.036(3) 0.058(4) 0.033(2) 0.012(3) -0.001(2) 0.013(3)
C01C 0.027(2) 0.033(3) 0.049(3) 0.014(2) 0.000(2) 0.002(2)
C01D 0.050(3) 0.044(4) 0.048(3) 0.015(3) 0.004(3) 0.003(3)
C01E 0.0205(19) 0.024(3) 0.043(3) 0.014(2) -0.0055(17) -0.0020(18)
C01F 0.039(3) 0.040(3) 0.053(3) 0.009(3) -0.020(2) -0.004(2)
C01H 0.052(3) 0.060(4) 0.034(3) 0.023(3) 0.004(2) 0.022(3)
C01I 0.065(4) 0.034(4) 0.057(4) 0.014(3) -0.037(3) -0.006(3)
C01J 0.081(5) 0.078(6) 0.052(4) 0.003(4) -0.034(4) 0.029(5)
C01K 0.066(4) 0.070(5) 0.059(4) 0.039(4) 0.006(3) 0.005(4)
C01N 0.097(7) 0.084(7) 0.054(4) 0.034(4) -0.008(4) 0.011(5)
C01O 0.107(6) 0.051(4) 0.032(3) 0.017(3) 0.000(3) 0.015(4)
C01P 0.078(6) 0.091(7) 0.058(4) -0.019(5) 0.014(4) -0.020(5)
C01Q 0.174(12) 0.045(5) 0.058(5) 0.008(4) 0.040(6) 0.000(6)
C01R 0.205(17) 0.125(12) 0.047(5) 0.023(6) -0.061(8) -0.014(11)

loop_
_atom_type_symbol
_atom_type_description
_atom_type_scat_dispersion_real
_atom_type_scat_dispersion_imag
_atom_type_scat_source
C C 0.0181 0.0091 'International Tables Vol C Tables 4.2.6.8 and 6.1.1.4'
H H 0.0000 0.0000 'International Tables Vol C Tables 4.2.6.8 and 6.1.1.4'
F F 0.0727 0.0534 'International Tables Vol C Tables 4.2.6.8 and 6.1.1.4'
Mg Mg 0.1719 0.1771 'International Tables Vol C Tables 4.2.6.8 and 6.1.1.4'
N N 0.0311 0.0180 'International Tables Vol C Tables 4.2.6.8 and 6.1.1.4'
O O 0.0492 0.0322 'International Tables Vol C Tables 4.2.6.8 and 6.1.1.4'
S S 0.3331 0.5567 'International Tables Vol C Tables 4.2.6.8 and 6.1.1.4'

loop_
_geom_angle_atom_site_label_1
_geom_angle_atom_site_label_2
_geom_angle_atom_site_label_3
_geom_angle
O00F S001 O00N 115.3(3)
O00F S001 O00O 115.7(3)
O00F S001 C01B 104.1(3)
O00N S001 O00O 113.8(3)
O00N S001 C01B 103.1(3)
O00O S001 C01B 102.5(3)
O00C S002 O00K 114.6(3)
O00C S002 C01I 102.8(3)
O00K S002 C01I 104.8(3)
O00L S002 O00C 114.1(3)
O00L S002 O00K 115.2(3)
O00L S002 C01I 103.2(3)
O004 Mg03 O005 170.63(17)
O004 Mg03 O006 91.78(15)
O004 Mg03 O008 86.68(14)
O004 Mg03 O009 97.32(15)
O004 Mg03 O00B 88.49(15)
O005 Mg03 O00B 84.74(15)
O006 Mg03 O005 94.30(15)
O006 Mg03 O008 177.52(17)
O006 Mg03 O00B 86.81(15)
O008 Mg03 O005 87.48(14)
O008 Mg03 O00B 95.09(16)
O009 Mg03 O005 90.16(15)
O009 Mg03 O006 86.52(14)
O009 Mg03 O008 91.74(15)
O009 Mg03 O00B 171.28(15)
N00J O004 Mg03 122.3(3)
Mg03 O005 H00A 111.6
Mg03 O005 H00B 111(4)
H00A O005 H00B 133.0
C00X O006 Mg03 131.7(3)
C00U O008 Mg03 131.8(3)
N00Q O009 Mg03 121.9(2)
Mg03 O00B H00C 110.7
Mg03 O00B H00D 127(8)
H00C O00B H00D 107.1
C014 O00H C017 115.9(5)
O004 N00J C00T 111.0(3)
O004 N00J C00W 111.5(3)
O004 N00J C010 107.6(3)
C00W N00J C00T 108.6(4)
C010 N00J C00T 107.3(4)
C010 N00J C00W 110.8(4)
C00X N00M H00M 118.2
C00X N00M C00Z 123.6(4)
C00Z N00M H00M 118.2
O009 N00Q C00Y 108.2(3)
O009 N00Q C013 111.9(3)
O009 N00Q C01A 112.4(4)
C00Y N00Q C013 107.1(3)
C01A N00Q C00Y 109.2(4)
C01A N00Q C013 107.9(3)
C00U N00R H00R 117.9
C00U N00R C01H 124.2(5)
C01H N00R H00R 117.9
N00J C00T H00T 108.3
C00U C00T N00J 112.9(4)
C00U C00T H00T 108.3
C00U C00T C01E 108.3(4)
C01E C00T N00J 110.7(4)
C01E C00T H00T 108.3
O008 C00U N00R 122.8(4)
O008 C00U C00T 122.8(4)
N00R C00U C00T 114.1(4)
H00E C00V H00F 108.0
C010 C00V H00E 109.4
C010 C00V H00F 109.4
C01C C00V H00E 109.4
C01C C00V H00F 109.4
C01C C00V C010 111.1(4)
N00J C00W H00G 108.2
N00J C00W H00H 108.2
N00J C00W C012 116.5(4)
H00G C00W H00H 107.3
C012 C00W H00G 108.2
C012 C00W H00H 108.2
O006 C00X N00M 122.2(4)
O006 C00X C013 123.9(4)
N00M C00X C013 113.8(4)
N00Q C00Y H00I 109.1
N00Q C00Y H00J 109.1
H00I C00Y H00J 107.8
C016 C00Y N00Q 112.6(4)
C016 C00Y H00I 109.1
C016 C00Y H00J 109.1
N00M C00Z H00Z 110.4
N00M C00Z C019 110.7(5)
N00M C00Z C01F 110.4(5)
C019 C00Z H00Z 110.4
C019 C00Z C01F 104.4(5)
C01F C00Z H00Z 110.4
N00J C010 C00V 112.4(4)
N00J C010 H01A 109.1
N00J C010 H01B 109.1
C00V C010 H01A 109.1
C00V C010 H01B 109.1
H01A C010 H01B 107.8
C00W C012 H01C 107.5
C00W C012 H01D 107.5
C00W C012 C01A 119.1(4)
H01C C012 H01D 107.0
C01A C012 H01C 107.5
C01A C012 H01D 107.5
N00Q C013 H013 108.7
C00X C013 N00Q 112.4(4)
C00X C013 H013 108.7
C00X C013 C018 108.3(4)
C018 C013 N00Q 110.1(3)
C018 C013 H013 108.7
O00A C014 O00H 125.3(6)
O00A C014 C01K 121.9(6)
O00H C014 C01K 112.7(6)
H01E C015 H01F 108.1
C016 C015 H01E 109.6
C016 C015 H01F 109.6
C016 C015 C018 110.3(4)
C018 C015 H01E 109.6
C018 C015 H01F 109.6
C00Y C016 C015 111.7(4)
C00Y C016 H01G 109.3
C00Y C016 H01H 109.3
C015 C016 H01G 109.3
C015 C016 H01H 109.3
H01G C016 H01H 107.9
O00H C017 H2AA 110.1
O00H C017 H 110.1
O00H C017 C01P 108.0(8)
H2AA C017 H 108.4
C01P C017 H2AA 110.1
C01P C017 H 110.1
C013 C018 C015 111.7(4)
C013 C018 H01I 109.3
C013 C018 H01J 109.3
C015 C018 H01I 109.3
C015 C018 H01J 109.3
H01I C018 H01J 107.9
C00Z C019 H01K 110.9
C00Z C019 H01L 110.9
H01K C019 H01L 108.9
C01O C019 C00Z 104.4(5)
C01O C019 H01K 110.9
C01O C019 H01L 110.9
N00Q C01A C012 115.6(4)
N00Q C01A H01M 108.4
N00Q C01A H01N 108.4
C012 C01A H01M 108.4
C012 C01A H01N 108.4
H01M C01A H01N 107.4
F007 C01B S001 110.3(4)
F00E C01B S001 110.5(5)
F00E C01B F007 107.5(5)
F00G C01B S001 110.7(4)
F00G C01B F007 108.3(6)
F00G C01B F00E 109.4(6)
C00V C01C H01O 109.5
C00V C01C H01P 109.5
C00V C01C C01E 110.9(4)
H01O C01C H01P 108.0
C01E C01C H01O 109.5
C01E C01C H01P 109.5
H01Q C01D H01R 108.6
C01H C01D H01Q 110.4
C01H C01D H01R 110.4
C01N C01D H01Q 110.4
C01N C01D H01R 110.4
C01N C01D C01H 106.8(7)
C00T C01E H01S 109.3
C00T C01E H01T 109.3
C01C C01E C00T 111.5(4)
C01C C01E H01S 109.3
C01C C01E H01T 109.3
H01S C01E H01T 108.0
C00Z C01F H01U 110.5
C00Z C01F H01V 110.5
H01U C01F H01V 108.7
C01J C01F C00Z 106.3(6)
C01J C01F H01U 110.5
C01J C01F H01V 110.5
N00R C01H C01D 111.5(5)
N00R C01H H01W 109.2
N00R C01H C01Q 112.9(7)
C01D C01H H01W 109.2
C01Q C01H C01D 104.5(6)
C01Q C01H H01W 109.2
F00I C01I S002 111.6(5)
F00I C01I F00P 107.3(6)
F00I C01I F00S 109.3(7)
F00P C01I S002 110.6(6)
F00S C01I S002 110.7(4)
F00S C01I F00P 107.2(6)
C01F C01J H01X 110.4
C01F C01J H01Y 110.4
C01F C01J C01O 106.6(6)
H01X C01J H01Y 108.6
C01O C01J H01X 110.4
C01O C01J H01Y 110.4
C014 C01K H3AA 109.5
C014 C01K HA 109.5
C014 C01K HB 109.5
H3AA C01K HA 109.5
H3AA C01K HB 109.5
HA C01K HB 109.5
C01D C01N H01Z 110.7
C01D C01N HC 110.7
H01Z C01N HC 108.8
C01R C01N C01D 105.1(8)
C01R C01N H01Z 110.7
C01R C01N HC 110.7
C019 C01O C01J 101.4(7)
C019 C01O H01 111.5
C019 C01O HD 111.5
C01J C01O H01 111.5
C01J C01O HD 111.5
H01 C01O HD 109.3
C017 C01P H4AA 109.5
C017 C01P HE 109.5
C017 C01P HF 109.5
H4AA C01P HE 109.5
H4AA C01P HF 109.5
HE C01P HF 109.5
C01H C01Q H0AA 110.3
C01H C01Q HG 110.3
H0AA C01Q HG 108.5
C01R C01Q C01H 107.3(8)
C01R C01Q H0AA 110.3
C01R C01Q HG 110.3
C01N C01R H1AA 109.6
C01N C01R HH 109.6
C01Q C01R C01N 110.1(9)
C01Q C01R H1AA 109.6
C01Q C01R HH 109.6
H1AA C01R HH 108.2

loop_
_geom_bond_atom_site_label_1
_geom_bond_atom_site_label_2
_geom_bond_distance
S001 O00F 1.420(5)
S001 O00N 1.439(4)
S001 O00O 1.440(4)
S001 C01B 1.832(6)
S002 O00C 1.437(4)
S002 O00K 1.440(5)
S002 O00L 1.435(5)
S002 C01I 1.817(7)
Mg03 O004 2.027(3)
Mg03 O005 2.071(4)
Mg03 O006 2.053(4)
Mg03 O008 2.067(4)
Mg03 O009 2.045(4)
Mg03 O00B 2.080(4)
O004 N00J 1.392(4)
O005 H00A 0.8876
O005 H00B 0.83(3)
O006 C00X 1.240(6)
F007 C01B 1.327(8)
O008 C00U 1.238(6)
O009 N00Q 1.372(5)
O00A C014 1.205(7)
O00B H00C 0.8697
O00B H00D 0.85(3)
F00E C01B 1.320(9)
F00G C01B 1.316(8)
O00H C014 1.304(8)
O00H C017 1.453(10)
F00I C01I 1.316(8)
N00J C00T 1.528(6)
N00J C00W 1.511(6)
N00J C010 1.506(6)
N00M H00M 0.8800
N00M C00X 1.328(6)
N00M C00Z 1.467(6)
F00P C01I 1.335(10)
N00Q C00Y 1.515(6)
N00Q C013 1.530(5)
N00Q C01A 1.513(5)
N00R H00R 0.8800
N00R C00U 1.323(7)
N00R C01H 1.457(8)
F00S C01I 1.318(10)
C00T H00T 1.0000
C00T C00U 1.526(6)
C00T C01E 1.526(7)
C00V H00E 0.9900
C00V H00F 0.9900
C00V C010 1.515(8)
C00V C01C 1.511(8)
C00W H00G 0.9900
C00W H00H 0.9900
C00W C012 1.534(8)
C00X C013 1.523(6)
C00Y H00I 0.9900
C00Y H00J 0.9900
C00Y C016 1.508(7)
C00Z H00Z 1.0000
C00Z C019 1.523(8)
C00Z C01F 1.545(7)
C010 H01A 0.9900
C010 H01B 0.9900
C012 H01C 0.9900
C012 H01D 0.9900
C012 C01A 1.538(6)
C013 H013 1.0000
C013 C018 1.528(6)
C014 C01K 1.506(11)
C015 H01E 0.9900
C015 H01F 0.9900
C015 C016 1.521(6)
C015 C018 1.532(7)
C016 H01G 0.9900
C016 H01H 0.9900
C017 H2AA 0.9900
C017 H 0.9900
C017 C01P 1.496(9)
C018 H01I 0.9900
C018 H01J 0.9900
C019 H01K 0.9900
C019 H01L 0.9900
C019 C01O 1.516(10)
C01A H01M 0.9900
C01A H01N 0.9900
C01C H01O 0.9900
C01C H01P 0.9900
C01C C01E 1.524(7)
C01D H01Q 0.9900
C01D H01R 0.9900
C01D C01H 1.534(10)
C01D C01N 1.493(11)
C01E H01S 0.9900
C01E H01T 0.9900
C01F H01U 0.9900
C01F H01V 0.9900
C01F C01J 1.495(11)
C01H H01W 1.0000
C01H C01Q 1.510(11)
C01J H01X 0.9900
C01J H01Y 0.9900
C01J C01O 1.530(15)
C01K H3AA 0.9800
C01K HA 0.9800
C01K HB 0.9800
C01N H01Z 0.9900
C01N HC 0.9900
C01N C01R 1.444(19)
C01O H01 0.9900
C01O HD 0.9900
C01P H4AA 0.9800
C01P HE 0.9800
C01P HF 0.9800
C01Q H0AA 0.9900
C01Q HG 0.9900
C01Q C01R 1.421(17)
C01R H1AA 0.9900
C01R HH 0.9900

loop_
_smtbx_masks_void_nr
_smtbx_masks_void_average_x
_smtbx_masks_void_average_y
_smtbx_masks_void_average_z
_smtbx_masks_void_volume
_smtbx_masks_void_count_electrons
1 -0.450 0.111 0.183 185.6 48.2
2 0.197 0.292 0.770 19.4 0.0
